data_4304626
loop_
_publ_author_name
'Remle \,Celenligil-\,Cetin'
'Patrina Paraskevopoulou'
'Rupam Dinda'
'Richard J. Staples'
'Ekkehard Sinn'
'Nigam P. Rath'
'Pericles Stavropoulos'

_publ_section_title
;
Synthesis, Characterization, and Reactivity of Iron Trisamidoamine
Complexes That Undergo Both Metal- and Ligand-Centered Oxidative
Transformations
;
_journal_name_full 'Inorganic Chemistry'
_journal_page_first 1165
_journal_page_last 1172
_journal_paper_doi 10.1021/ic702154z
_journal_volume 47
_journal_year 2008
_chemical_formula_sum 'C99 H111 Cl4 Fe2 N8'
_chemical_formula_weight 1666.46
_chemical_name_systematic
; 
 ? 
;
_space_group_IT_number 2
_symmetry_cell_setting triclinic
_symmetry_space_group_name_Hall '-P 1'
_symmetry_space_group_name_H-M 'P -1'
_atom_sites_solution_hydrogens geom
_atom_sites_solution_primary direct
_atom_sites_solution_secondary difmap
_audit_creation_method SHELXL-97
_cell_angle_alpha 100.006(3)
_cell_angle_beta 94.584(3)
_cell_angle_gamma 109.878(3)
_cell_formula_units_Z 1
_cell_length_a 10.4415(14)
_cell_length_b 14.8145(18)
_cell_length_c 16.309(2)
_cell_measurement_temperature 293(2)
_cell_volume 2309.9(5)
_computing_cell_refinement 'SMART (BRUKER, V5.054, 1998)'
_computing_data_collection 'ASTRO (BRUKER, V5.007, 1997)'
_computing_data_reduction 'SAINT (BRUKER, V6.01, 1999)'
_computing_molecular_graphics 'SHELXTL (BRUKER, 1998, V5.1)'
_computing_publication_material 'XCIF (Sheldrick and BRUKER, 1997, V5.1)'
_computing_structure_refinement 'SHELXL-97 (Sheldrick, 1997)'
_computing_structure_solution 'SHELXS-97 (Sheldrick, 1990)'
_diffrn_ambient_temperature 293(2)
_diffrn_measured_fraction_theta_full 0.991
_diffrn_measured_fraction_theta_max 0.991
_diffrn_measurement_method '\w, 0.3 deg'
_diffrn_radiation_monochromator graphite
_diffrn_radiation_source 'fine-focus sealed tube'
_diffrn_radiation_type MoK\a
_diffrn_radiation_wavelength 0.71073
_diffrn_reflns_av_R_equivalents 0.1501
_diffrn_reflns_av_sigmaI/netI 0.3768
_diffrn_reflns_limit_h_max 12
_diffrn_reflns_limit_h_min -12
_diffrn_reflns_limit_k_max 13
_diffrn_reflns_limit_k_min -17
_diffrn_reflns_limit_l_max 19
_diffrn_reflns_limit_l_min -19
_diffrn_reflns_number 12232
_diffrn_reflns_theta_full 24.72
_diffrn_reflns_theta_max 24.72
_diffrn_reflns_theta_min 1.50
_diffrn_standards_decay_% <1
_diffrn_standards_interval_count 0
_diffrn_standards_number 0
_exptl_absorpt_coefficient_mu 0.479
_exptl_absorpt_correction_T_max 0.9562
_exptl_absorpt_correction_T_min 0.7922
_exptl_absorpt_correction_type 'Semi-empical, SADABS'
_exptl_crystal_colour DArk_red
_exptl_crystal_density_diffrn 1.198
_exptl_crystal_density_method 'not measured'
_exptl_crystal_description Chunk
_exptl_crystal_F_000 881
_exptl_crystal_size_max 0.08
_exptl_crystal_size_mid 0.06
_exptl_crystal_size_min 0.06
_refine_diff_density_max 0.612
_refine_diff_density_min -0.339
_refine_diff_density_rms 0.081
_refine_ls_extinction_method none
_refine_ls_goodness_of_fit_ref 0.959
_refine_ls_hydrogen_treatment mixed
_refine_ls_matrix_type full
_refine_ls_number_parameters 509
_refine_ls_number_reflns 7824
_refine_ls_number_restraints 295
_refine_ls_restrained_S_all 0.955
_refine_ls_R_factor_all 0.3098
_refine_ls_R_factor_gt 0.1159
_refine_ls_shift/su_max 0.003
_refine_ls_shift/su_mean 0.000
_refine_ls_structure_factor_coef Fsqd
_refine_ls_weighting_details 'calc w=1/[\s^2^(Fo^2^)+(0.0582P)^2^+0.0000P] where P=(Fo^2^+2Fc^2^)/3'
_refine_ls_weighting_scheme calc
_refine_ls_wR_factor_gt 0.1808
_refine_ls_wR_factor_ref 0.2442
_reflns_number_gt 2354
_reflns_number_total 7824
_reflns_threshold_expression >2sigma(I)
_cod_data_source_file ic702154z-file009.cif
_cod_data_source_block ps97t
_cod_depositor_comments
;
The following automatic conversions were performed:
'_symmetry_cell_setting' value 'Triclinic' changed to 'triclinic'
according to '/home/saulius/struct/CIF-dictionaries/cif_core.dic'
dictionary named 'cif_core.dic' version 2.4.1 from 2010-06-29.

Automatic conversion script
Id: cif_fix_enum 1527 2010-12-29 10:47:43Z saulius 
;
_cod_database_code 4304626

loop_
_symmetry_equiv_pos_as_xyz
'x, y, z'
'-x, -y, -z'

loop_
_atom_site_label
_atom_site_type_symbol
_atom_site_fract_x
_atom_site_fract_y
_atom_site_fract_z
_atom_site_U_iso_or_equiv
_atom_site_adp_type
_atom_site_occupancy
_atom_site_symmetry_multiplicity
_atom_site_calc_flag
_atom_site_refinement_flags
_atom_site_disorder_assembly
_atom_site_disorder_group
Fe1 Fe 0.43419(18) 0.03793(12) 0.91159(10) 0.0431(5) Uani 1 1 d . . .
Cl1 Cl 0.3653(3) -0.1030(2) 0.97092(18) 0.0507(9) Uani 1 1 d . . .
Cl2 Cl 0.5785(3) 0.0717(3) 0.81799(19) 0.0703(11) Uani 1 1 d . . .
N1 N 0.3444(9) 0.1296(6) 0.9654(5) 0.036(2) Uani 1 1 d . . .
N2 N 0.2462(9) -0.0155(6) 0.8367(5) 0.037(2) Uani 1 1 d . . .
N3 N 0.3533(9) 0.2048(6) 0.7633(5) 0.050(3) Uani 1 1 d . . .
H3A H 0.4126 0.1881 0.7904 0.060 Uiso 1 1 calc R . .
N4 N 0.4743(10) 0.3093(6) 0.9259(5) 0.038(2) Uani 1 1 d . . .
C1 C 0.2082(12) 0.0963(7) 0.9436(7) 0.037(3) Uani 1 1 d U . .
C2 C 0.1540(12) 0.0165(8) 0.8686(7) 0.041(3) Uani 1 1 d U . .
C3 C 0.2141(11) -0.0830(8) 0.7569(7) 0.044(3) Uani 1 1 d U . .
C4 C 0.1502(11) -0.0676(8) 0.6853(7) 0.051(3) Uani 1 1 d U . .
H4A H 0.1233 -0.0134 0.6895 0.061 Uiso 1 1 calc R . .
C5 C 0.1255(12) -0.1316(9) 0.6073(7) 0.060(3) Uani 1 1 d U . .
H5A H 0.0815 -0.1204 0.5604 0.072 Uiso 1 1 calc R . .
C6 C 0.1659(13) -0.2110(10) 0.6000(8) 0.060(4) Uani 1 1 d U . .
C7 C 0.2291(13) -0.2244(9) 0.6713(8) 0.062(4) Uani 1 1 d U . .
H7A H 0.2572 -0.2781 0.6677 0.074 Uiso 1 1 calc R . .
C8 C 0.2522(11) -0.1625(8) 0.7469(7) 0.045(3) Uani 1 1 d U . .
H8A H 0.2955 -0.1749 0.7934 0.054 Uiso 1 1 calc R . .
C9 C 0.1270(18) -0.2818(12) 0.5138(9) 0.089(5) Uani 1 1 d U . .
C10 C 0.0092(13) -0.0172(8) 0.8387(7) 0.051(3) Uani 1 1 d U . .
H10A H -0.0293 -0.0687 0.7920 0.061 Uiso 1 1 calc R . .
C11 C -0.0723(11) 0.0255(8) 0.8782(7) 0.045(3) Uani 1 1 d U . .
H11A H -0.1655 0.0034 0.8568 0.053 Uiso 1 1 calc R . .
C12 C 0.1133(12) 0.1356(7) 0.9828(6) 0.038(3) Uani 1 1 d U . .
H12A H 0.1458 0.1851 1.0313 0.046 Uiso 1 1 calc R . .
C13 C 0.3428(12) 0.1834(9) 0.6753(7) 0.053(3) Uani 1 1 d U . .
C14 C 0.2826(15) 0.2261(10) 0.6222(8) 0.084(4) Uani 1 1 d U . .
H14A H 0.2459 0.2719 0.6457 0.100 Uiso 1 1 calc R . .
C16 C 0.3923(12) 0.1141(9) 0.6336(7) 0.059(4) Uani 1 1 d U . .
H16A H 0.4326 0.0818 0.6655 0.071 Uiso 1 1 calc R . .
C17 C 0.3839(12) 0.0921(9) 0.5489(8) 0.058(3) Uani 1 1 d U . .
H17A H 0.4207 0.0464 0.5253 0.070 Uiso 1 1 calc R . .
C18 C 0.2801(13) 0.2496(8) 0.8117(7) 0.041(3) Uani 1 1 d U . .
C19 C 0.1440(12) 0.2434(8) 0.7825(7) 0.055(3) Uani 1 1 d U . .
H19A H 0.1018 0.2078 0.7285 0.066 Uiso 1 1 calc R . .
C20 C 0.0755(13) 0.2882(9) 0.8315(8) 0.055(3) Uani 1 1 d U . .
H20A H -0.0143 0.2808 0.8118 0.066 Uiso 1 1 calc R . .
C21 C 0.1366(12) 0.3443(8) 0.9098(8) 0.052(3) Uani 1 1 d U . .
H21A H 0.0901 0.3775 0.9418 0.062 Uiso 1 1 calc R . .
C22 C 0.2682(11) 0.3518(7) 0.9417(7) 0.042(3) Uani 1 1 d U . .
H22A H 0.3093 0.3896 0.9952 0.051 Uiso 1 1 calc R . .
C23 C 0.3382(11) 0.3031(7) 0.8942(7) 0.036(3) Uani 1 1 d U . .
C24 C 0.5868(12) 0.3758(8) 0.8978(6) 0.039(3) Uani 1 1 d U . .
C25 C 0.5705(11) 0.4442(8) 0.8551(7) 0.044(3) Uani 1 1 d U . .
H25A H 0.4832 0.4468 0.8440 0.053 Uiso 1 1 calc R . .
C26 C 0.6808(14) 0.5097(8) 0.8282(6) 0.049(3) Uani 1 1 d U . .
H26A H 0.6646 0.5554 0.8004 0.058 Uiso 1 1 calc R . .
C27 C 0.8162(13) 0.5099(8) 0.8410(7) 0.044(3) Uani 1 1 d U . .
C28 C 0.8266(12) 0.4390(8) 0.8831(6) 0.043(3) Uani 1 1 d U . .
H28A H 0.9134 0.4354 0.8935 0.051 Uiso 1 1 calc R . .
C29 C 0.7194(12) 0.3726(8) 0.9111(6) 0.043(3) Uani 1 1 d U . .
H29A H 0.7352 0.3265 0.9385 0.052 Uiso 1 1 calc R . .
C30 C 0.9338(13) 0.5814(9) 0.8103(7) 0.051(3) Uani 1 1 d U . .
C31 C 0.9895(15) 0.5266(10) 0.7483(9) 0.118(6) Uani 1 1 d U . .
H31A H 0.9199 0.4917 0.7002 0.177 Uiso 1 1 calc R . .
H31B H 1.0174 0.4808 0.7730 0.177 Uiso 1 1 calc R . .
H31C H 1.0675 0.5716 0.7309 0.177 Uiso 1 1 calc R . .
C32 C 0.8984(14) 0.6571(11) 0.7736(10) 0.118(6) Uani 1 1 d U . .
H32A H 0.8275 0.6251 0.7258 0.177 Uiso 1 1 calc R . .
H32B H 0.9788 0.6995 0.7562 0.177 Uiso 1 1 calc R . .
H32C H 0.8663 0.6951 0.8151 0.177 Uiso 1 1 calc R . .
C33 C 0.2750(14) 0.2032(10) 0.5352(8) 0.083(4) Uani 1 1 d U . .
H33A H 0.2358 0.2358 0.5031 0.099 Uiso 1 1 calc R . .
C34 C 0.3224(13) 0.1349(9) 0.4948(8) 0.061(4) Uani 1 1 d U . .
C35 C 0.3083(14) 0.1072(11) 0.3987(7) 0.065(4) Uani 1 1 d U . .
C36 C 0.1978(19) 0.0069(10) 0.3708(8) 0.135(7) Uani 1 1 d U . .
H36A H 0.1129 0.0091 0.3880 0.202 Uiso 1 1 calc R . .
H36B H 0.2242 -0.0393 0.3960 0.202 Uiso 1 1 calc R . .
H36C H 0.1856 -0.0131 0.3106 0.202 Uiso 1 1 calc R . .
C37 C 0.2672(15) 0.1783(10) 0.3556(7) 0.098(5) Uani 1 1 d U . .
H37A H 0.1787 0.1775 0.3683 0.147 Uiso 1 1 calc R . .
H37B H 0.2625 0.1589 0.2958 0.147 Uiso 1 1 calc R . .
H37C H 0.3343 0.2434 0.3755 0.147 Uiso 1 1 calc R . .
C38 C 0.4497(17) 0.1099(15) 0.3736(8) 0.169(9) Uani 1 1 d U . .
H38A H 0.4791 0.0650 0.3990 0.254 Uiso 1 1 calc R . .
H38B H 0.5165 0.1752 0.3928 0.254 Uiso 1 1 calc R . .
H38C H 0.4410 0.0911 0.3134 0.254 Uiso 1 1 calc R . .
C39 C 1.0462(15) 0.6373(11) 0.8846(10) 0.117(6) Uani 1 1 d U . .
H39A H 1.0721 0.5916 0.9109 0.175 Uiso 1 1 calc R . .
H39B H 1.0128 0.6762 0.9247 0.175 Uiso 1 1 calc R . .
H39C H 1.1248 0.6795 0.8655 0.175 Uiso 1 1 calc R . .
C40 C 0.4902(10) 0.3016(8) 1.0123(6) 0.029(3) Uani 1 1 d U . .
C41 C 0.5767(11) 0.3789(8) 1.0745(7) 0.043(3) Uani 1 1 d U . .
H41A H 0.6307 0.4373 1.0613 0.052 Uiso 1 1 calc R . .
C42 C 0.213(3) -0.332(2) 0.5035(13) 0.347(19) Uani 1 1 d U . .
H42A H 0.1870 -0.3750 0.4490 0.520 Uiso 1 1 calc R . .
H42B H 0.2089 -0.3691 0.5463 0.520 Uiso 1 1 calc R . .
H42C H 0.3058 -0.2859 0.5079 0.520 Uiso 1 1 calc R . .
C43 C 0.114(3) -0.2383(13) 0.4434(10) 0.298(17) Uani 1 1 d U . .
H43A H 0.0903 -0.2875 0.3923 0.447 Uiso 1 1 calc R . .
H43B H 0.2002 -0.1874 0.4424 0.447 Uiso 1 1 calc R . .
H43C H 0.0435 -0.2107 0.4483 0.447 Uiso 1 1 calc R . .
C45 C 0.4134(11) 0.2124(8) 1.0324(6) 0.032(3) Uani 1 1 d U . .
C46 C 0.4178(12) 0.2053(8) 1.1159(7) 0.041(3) Uani 1 1 d U . .
H46A H 0.3626 0.1479 1.1300 0.049 Uiso 1 1 calc R . .
C47 C 0.5010(11) 0.2806(9) 1.1768(7) 0.046(3) Uani 1 1 d U . .
H47A H 0.5045 0.2743 1.2326 0.055 Uiso 1 1 calc R . .
C48 C -0.0202(11) 0.1023(8) 0.9506(7) 0.045(3) Uani 1 1 d U . .
H48A H -0.0789 0.1297 0.9760 0.053 Uiso 1 1 calc R . .
C49 C 0.5812(12) 0.3672(9) 1.1573(7) 0.051(3) Uani 1 1 d U . .
H49A H 0.6391 0.4184 1.2001 0.061 Uiso 1 1 calc R . .
C50 C -0.009(2) -0.3547(14) 0.5050(13) 0.233(13) Uani 1 1 d U . .
H50A H -0.0297 -0.3988 0.4510 0.349 Uiso 1 1 calc R . .
H50B H -0.0751 -0.3229 0.5093 0.349 Uiso 1 1 calc R . .
H50C H -0.0129 -0.3909 0.5487 0.349 Uiso 1 1 calc R . .
C1S C 0.624(3) 0.502(3) 0.4026(19) 0.156(14) Uiso 0.50 1 d PDU . .
H1S1 H 0.6560 0.5165 0.4620 0.234 Uiso 0.50 1 calc PR . .
H1S2 H 0.6789 0.5529 0.3778 0.234 Uiso 0.50 1 calc PR . .
H1S3 H 0.6309 0.4403 0.3771 0.234 Uiso 0.50 1 calc PR . .
C2S C 0.489(3) 0.494(2) 0.3900(10) 0.126(11) Uiso 0.50 1 d PDU . .
H2S1 H 0.4351 0.4347 0.3491 0.151 Uiso 0.50 1 calc PR . .
H2S2 H 0.4826 0.5500 0.3687 0.151 Uiso 0.50 1 calc PR . .
C3S C 0.4385(15) 0.493(2) 0.4712(9) 0.102(10) Uiso 0.50 1 d PDU . .
H3S1 H 0.4035 0.5453 0.4865 0.122 Uiso 0.50 1 calc PR . .
H3S2 H 0.3664 0.4303 0.4700 0.122 Uiso 0.50 1 calc PR . .

loop_
_atom_site_aniso_label
_atom_site_aniso_U_11
_atom_site_aniso_U_22
_atom_site_aniso_U_33
_atom_site_aniso_U_23
_atom_site_aniso_U_13
_atom_site_aniso_U_12
Fe1 0.0442(12) 0.0403(12) 0.0469(12) 0.0069(9) 0.0054(10) 0.0195(9)
Cl1 0.045(2) 0.044(2) 0.058(2) 0.0099(16) -0.0022(17) 0.0123(16)
Cl2 0.058(2) 0.107(3) 0.058(2) 0.030(2) 0.022(2) 0.036(2)
N1 0.033(6) 0.019(5) 0.046(6) 0.009(4) -0.004(5) 0.000(5)
N2 0.038(6) 0.030(5) 0.042(6) 0.005(5) 0.007(5) 0.014(5)
N3 0.069(7) 0.061(7) 0.032(6) 0.013(5) 0.000(6) 0.040(6)
N4 0.042(7) 0.045(6) 0.030(6) 0.011(5) 0.003(5) 0.019(5)
C1 0.048(8) 0.024(7) 0.038(7) 0.012(6) 0.014(6) 0.007(6)
C2 0.028(7) 0.049(8) 0.052(8) 0.019(6) 0.000(6) 0.018(6)
C3 0.043(8) 0.040(8) 0.045(8) 0.007(6) 0.009(6) 0.012(6)
C4 0.051(8) 0.055(8) 0.046(8) 0.009(7) 0.003(7) 0.019(7)
C5 0.055(9) 0.068(9) 0.037(8) -0.002(7) -0.009(7) 0.007(7)
C6 0.050(8) 0.059(9) 0.054(9) -0.007(7) 0.023(7) 0.006(7)
C7 0.079(10) 0.050(8) 0.052(9) -0.001(7) 0.007(8) 0.024(7)
C8 0.064(8) 0.039(7) 0.040(7) 0.003(6) 0.005(6) 0.029(7)
C9 0.113(13) 0.084(11) 0.074(11) -0.017(9) 0.021(10) 0.054(10)
C10 0.066(9) 0.036(7) 0.048(8) 0.007(6) 0.000(7) 0.017(7)
C11 0.035(7) 0.040(7) 0.062(8) 0.014(6) 0.008(7) 0.016(6)
C12 0.048(8) 0.037(7) 0.035(7) 0.012(5) 0.006(6) 0.021(6)
C13 0.061(9) 0.060(9) 0.043(8) 0.014(7) -0.005(7) 0.028(7)
C14 0.132(12) 0.103(11) 0.038(8) -0.003(8) -0.009(9) 0.085(10)
C16 0.067(9) 0.076(9) 0.050(8) 0.006(7) 0.011(7) 0.048(8)
C17 0.058(9) 0.073(9) 0.053(9) 0.000(7) 0.014(7) 0.041(7)
C18 0.059(9) 0.033(7) 0.035(7) 0.018(6) 0.009(7) 0.014(7)
C19 0.044(8) 0.066(9) 0.048(8) 0.008(7) -0.017(7) 0.019(7)
C20 0.042(8) 0.066(9) 0.059(9) 0.017(7) -0.011(7) 0.025(7)
C21 0.039(8) 0.053(8) 0.065(9) 0.018(7) 0.006(7) 0.018(7)
C22 0.041(8) 0.024(7) 0.051(8) 0.005(6) -0.008(7) 0.003(6)
C23 0.039(8) 0.033(7) 0.031(7) 0.006(6) -0.003(6) 0.010(6)
C24 0.036(7) 0.045(8) 0.034(7) 0.016(6) 0.001(6) 0.011(6)
C25 0.026(7) 0.046(8) 0.060(8) 0.027(6) -0.001(6) 0.006(6)
C26 0.084(10) 0.033(7) 0.037(7) 0.017(6) 0.011(7) 0.026(7)
C27 0.043(8) 0.044(8) 0.043(7) 0.006(6) -0.001(6) 0.018(7)
C28 0.038(7) 0.042(8) 0.046(7) 0.008(6) -0.001(6) 0.014(6)
C29 0.042(8) 0.051(8) 0.045(7) 0.025(6) -0.003(6) 0.022(7)
C30 0.048(9) 0.053(9) 0.043(8) 0.011(7) 0.018(7) 0.003(7)
C31 0.150(16) 0.074(11) 0.110(13) 0.008(10) 0.089(12) 0.006(10)
C32 0.066(11) 0.105(13) 0.213(18) 0.110(13) 0.045(12) 0.026(10)
C33 0.119(12) 0.101(11) 0.045(9) 0.012(8) -0.017(9) 0.068(10)
C34 0.063(9) 0.073(9) 0.053(8) -0.003(7) 0.009(7) 0.039(7)
C35 0.065(10) 0.089(11) 0.032(8) -0.010(8) 0.001(7) 0.030(8)
C36 0.26(2) 0.060(11) 0.043(10) 0.006(8) -0.030(12) 0.015(13)
C37 0.127(14) 0.096(13) 0.046(9) 0.022(9) 0.004(9) 0.009(11)
C38 0.110(15) 0.34(3) 0.056(11) -0.029(14) 0.024(11) 0.103(18)
C39 0.077(12) 0.130(15) 0.118(14) 0.043(12) 0.022(11) -0.004(11)
C40 0.026(6) 0.033(7) 0.028(6) 0.000(5) 0.000(5) 0.015(6)
C41 0.052(8) 0.033(7) 0.043(8) 0.001(6) -0.001(7) 0.018(6)
C42 0.26(3) 0.54(4) 0.18(2) -0.28(3) -0.12(2) 0.29(3)
C43 0.70(5) 0.075(15) 0.053(13) 0.015(10) 0.09(2) 0.06(2)
C45 0.037(7) 0.025(7) 0.032(7) -0.003(6) -0.001(6) 0.017(6)
C46 0.050(8) 0.036(7) 0.037(7) 0.010(6) 0.007(6) 0.015(6)
C47 0.042(8) 0.050(8) 0.043(8) 0.012(7) -0.008(6) 0.014(7)
C48 0.027(7) 0.056(8) 0.051(8) 0.017(7) 0.006(6) 0.012(6)
C49 0.050(8) 0.045(8) 0.048(8) -0.010(6) -0.018(7) 0.019(7)
C50 0.19(2) 0.148(19) 0.19(2) -0.104(17) 0.039(19) -0.086(17)

loop_
_atom_type_symbol
_atom_type_description
_atom_type_scat_dispersion_real
_atom_type_scat_dispersion_imag
_atom_type_scat_source
C C 0.0033 0.0016 'International Tables Vol C Tables 4.2.6.8 and 6.1.1.4'
H H 0.0000 0.0000 'International Tables Vol C Tables 4.2.6.8 and 6.1.1.4'
N N 0.0061 0.0033 'International Tables Vol C Tables 4.2.6.8 and 6.1.1.4'
Cl Cl 0.1484 0.1585 'International Tables Vol C Tables 4.2.6.8 and 6.1.1.4'
Fe Fe 0.3463 0.8444 'International Tables Vol C Tables 4.2.6.8 and 6.1.1.4'

loop_
_geom_angle_atom_site_label_1
_geom_angle_atom_site_label_2
_geom_angle_atom_site_label_3
_geom_angle
_geom_angle_site_symmetry_1
_geom_angle_site_symmetry_3
_geom_angle_publ_flag
N1 Fe1 N2 78.8(3) . . ?
N1 Fe1 Cl2 124.4(2) . . ?
N2 Fe1 Cl2 102.0(2) . . ?
N1 Fe1 Cl1 107.4(2) . . ?
N2 Fe1 Cl1 89.2(2) . . ?
Cl2 Fe1 Cl1 128.08(13) . . ?
N1 Fe1 Cl1 92.6(3) . 2_657 ?
N2 Fe1 Cl1 167.6(3) . 2_657 ?
Cl2 Fe1 Cl1 90.25(13) . 2_657 ?
Cl1 Fe1 Cl1 84.80(11) . 2_657 ?
Fe1 Cl1 Fe1 95.20(11) . 2_657 ?
C1 N1 C45 121.5(9) . . ?
C1 N1 Fe1 113.7(7) . . ?
C45 N1 Fe1 123.7(7) . . ?
C2 N2 C3 121.7(10) . . ?
C2 N2 Fe1 114.0(7) . . ?
C3 N2 Fe1 124.2(7) . . ?
C18 N3 C13 127.9(9) . . ?
C24 N4 C40 117.8(9) . . ?
C24 N4 C23 117.1(8) . . ?
C40 N4 C23 113.6(8) . . ?
N1 C1 C12 126.4(10) . . ?
N1 C1 C2 115.0(10) . . ?
C12 C1 C2 118.4(11) . . ?
N2 C2 C10 127.8(11) . . ?
N2 C2 C1 114.9(10) . . ?
C10 C2 C1 117.3(10) . . ?
C8 C3 C4 116.7(11) . . ?
C8 C3 N2 121.0(10) . . ?
C4 C3 N2 122.2(10) . . ?
C3 C4 C5 121.4(11) . . ?
C6 C5 C4 120.0(11) . . ?
C5 C6 C7 117.5(11) . . ?
C5 C6 C9 117.1(13) . . ?
C7 C6 C9 125.2(13) . . ?
C8 C7 C6 122.3(12) . . ?
C7 C8 C3 122.1(11) . . ?
C42 C9 C43 110.7(18) . . ?
C42 C9 C50 106.3(19) . . ?
C43 C9 C50 101.5(18) . . ?
C42 C9 C6 111.2(15) . . ?
C43 C9 C6 115.1(14) . . ?
C50 C9 C6 111.3(13) . . ?
C11 C10 C2 120.5(11) . . ?
C10 C11 C48 122.2(11) . . ?
C48 C12 C1 121.3(11) . . ?
C14 C13 C16 114.2(11) . . ?
C14 C13 N3 124.4(10) . . ?
C16 C13 N3 121.4(10) . . ?
C13 C14 C33 122.6(11) . . ?
C17 C16 C13 122.7(11) . . ?
C16 C17 C34 123.2(10) . . ?
N3 C18 C23 120.0(11) . . ?
N3 C18 C19 123.0(11) . . ?
C23 C18 C19 117.0(11) . . ?
C20 C19 C18 121.4(11) . . ?
C19 C20 C21 120.8(12) . . ?
C20 C21 C22 120.1(11) . . ?
C23 C22 C21 120.1(11) . . ?
C22 C23 C18 120.4(11) . . ?
C22 C23 N4 121.2(10) . . ?
C18 C23 N4 118.3(10) . . ?
C25 C24 C29 117.2(11) . . ?
C25 C24 N4 121.8(10) . . ?
C29 C24 N4 120.9(10) . . ?
C24 C25 C26 121.8(10) . . ?
C25 C26 C27 123.0(10) . . ?
C28 C27 C26 112.8(11) . . ?
C28 C27 C30 125.4(11) . . ?
C26 C27 C30 121.8(11) . . ?
C27 C28 C29 125.9(11) . . ?
C28 C29 C24 119.2(10) . . ?
C31 C30 C32 109.5(11) . . ?
C31 C30 C27 109.2(10) . . ?
C32 C30 C27 115.0(11) . . ?
C31 C30 C39 108.4(12) . . ?
C32 C30 C39 106.3(12) . . ?
C27 C30 C39 108.3(10) . . ?
C34 C33 C14 123.0(11) . . ?
C33 C34 C17 114.2(11) . . ?
C33 C34 C35 122.6(12) . . ?
C17 C34 C35 123.2(11) . . ?
C36 C35 C37 108.7(12) . . ?
C36 C35 C34 106.9(11) . . ?
C37 C35 C34 112.7(10) . . ?
C36 C35 C38 112.7(13) . . ?
C37 C35 C38 106.7(12) . . ?
C34 C35 C38 109.1(11) . . ?
C41 C40 C45 120.4(9) . . ?
C41 C40 N4 121.8(10) . . ?
C45 C40 N4 117.8(10) . . ?
C40 C41 C49 118.3(11) . . ?
C46 C45 C40 119.2(10) . . ?
C46 C45 N1 122.1(10) . . ?
C40 C45 N1 118.5(9) . . ?
C47 C46 C45 120.6(11) . . ?
C46 C47 C49 120.6(11) . . ?
C12 C48 C11 120.2(11) . . ?
C47 C49 C41 120.8(11) . . ?
C1S C2S C3S 107.7(15) . . ?
C3S C3S C2S 102.5(14) 2_666 . ?

loop_
_geom_bond_atom_site_label_1
_geom_bond_atom_site_label_2
_geom_bond_distance
_geom_bond_site_symmetry_2
_geom_bond_publ_flag
Fe1 N1 2.019(8) . ?
Fe1 N2 2.048(9) . ?
Fe1 Cl2 2.230(3) . ?
Fe1 Cl1 2.367(3) . ?
Fe1 Cl1 2.515(3) 2_657 ?
Cl1 Fe1 2.515(3) 2_657 ?
N1 C1 1.332(12) . ?
N1 C45 1.423(12) . ?
N2 C2 1.315(11) . ?
N2 C3 1.435(12) . ?
N3 C18 1.381(12) . ?
N3 C13 1.402(12) . ?
N4 C24 1.421(12) . ?
N4 C40 1.436(11) . ?
N4 C23 1.439(12) . ?
C1 C12 1.448(13) . ?
C1 C2 1.464(14) . ?
C2 C10 1.434(14) . ?
C3 C8 1.354(12) . ?
C3 C4 1.391(13) . ?
C4 C5 1.395(14) . ?
C5 C6 1.368(14) . ?
C6 C7 1.370(14) . ?
C6 C9 1.532(17) . ?
C7 C8 1.351(14) . ?
C9 C42 1.35(2) . ?
C9 C43 1.430(19) . ?
C9 C50 1.44(2) . ?
C10 C11 1.361(13) . ?
C11 C48 1.412(14) . ?
C12 C48 1.336(13) . ?
C13 C14 1.385(13) . ?
C13 C16 1.398(13) . ?
C14 C33 1.389(14) . ?
C16 C17 1.351(13) . ?
C17 C34 1.405(14) . ?
C18 C23 1.407(13) . ?
C18 C19 1.429(14) . ?
C19 C20 1.350(14) . ?
C20 C21 1.367(14) . ?
C21 C22 1.391(13) . ?
C22 C23 1.382(13) . ?
C24 C25 1.371(12) . ?
C24 C29 1.402(13) . ?
C25 C26 1.390(13) . ?
C26 C27 1.411(14) . ?
C27 C28 1.379(13) . ?
C27 C30 1.509(14) . ?
C28 C29 1.386(13) . ?
C30 C31 1.467(14) . ?
C30 C32 1.493(14) . ?
C30 C39 1.515(16) . ?
C33 C34 1.365(14) . ?
C34 C35 1.532(15) . ?
C35 C36 1.504(18) . ?
C35 C37 1.518(15) . ?
C35 C38 1.553(16) . ?
C40 C41 1.379(13) . ?
C40 C45 1.402(13) . ?
C41 C49 1.391(13) . ?
C45 C46 1.382(12) . ?
C46 C47 1.344(14) . ?
C47 C49 1.379(14) . ?
C1S C2S 1.366(17) . ?
C2S C3S 1.467(17) . ?
C3S C3S 1.460(18) 2_666 ?

loop_
_geom_torsion_atom_site_label_1
_geom_torsion_atom_site_label_2
_geom_torsion_atom_site_label_3
_geom_torsion_atom_site_label_4
_geom_torsion
_geom_torsion_site_symmetry_1
_geom_torsion_site_symmetry_2
_geom_torsion_site_symmetry_3
_geom_torsion_site_symmetry_4
_geom_torsion_publ_flag
N1 Fe1 Cl1 Fe1 -91.1(3) . . . 2_657 ?
N2 Fe1 Cl1 Fe1 -169.1(3) . . . 2_657 ?
Cl2 Fe1 Cl1 Fe1 86.23(17) . . . 2_657 ?
Cl1 Fe1 Cl1 Fe1 0.0 2_657 . . 2_657 ?
N2 Fe1 N1 C1 16.9(7) . . . . ?
Cl2 Fe1 N1 C1 113.9(7) . . . . ?
Cl1 Fe1 N1 C1 -68.7(7) . . . . ?
Cl1 Fe1 N1 C1 -154.0(7) 2_657 . . . ?
N2 Fe1 N1 C45 -174.6(8) . . . . ?
Cl2 Fe1 N1 C45 -77.7(8) . . . . ?
Cl1 Fe1 N1 C45 99.8(8) . . . . ?
Cl1 Fe1 N1 C45 14.4(8) 2_657 . . . ?
N1 Fe1 N2 C2 -14.6(7) . . . . ?
Cl2 Fe1 N2 C2 -137.8(7) . . . . ?
Cl1 Fe1 N2 C2 93.4(7) . . . . ?
Cl1 Fe1 N2 C2 32.5(15) 2_657 . . . ?
N1 Fe1 N2 C3 166.3(8) . . . . ?
Cl2 Fe1 N2 C3 43.1(8) . . . . ?
Cl1 Fe1 N2 C3 -85.8(7) . . . . ?
Cl1 Fe1 N2 C3 -146.7(9) 2_657 . . . ?
C45 N1 C1 C12 -0.8(16) . . . . ?
Fe1 N1 C1 C12 167.9(8) . . . . ?
C45 N1 C1 C2 174.5(9) . . . . ?
Fe1 N1 C1 C2 -16.8(11) . . . . ?
C3 N2 C2 C10 9.1(16) . . . . ?
Fe1 N2 C2 C10 -170.1(8) . . . . ?
C3 N2 C2 C1 -170.8(9) . . . . ?
Fe1 N2 C2 C1 10.0(11) . . . . ?
N1 C1 C2 N2 4.4(13) . . . . ?
C12 C1 C2 N2 -179.9(8) . . . . ?
N1 C1 C2 C10 -175.5(8) . . . . ?
C12 C1 C2 C10 0.2(14) . . . . ?
C2 N2 C3 C8 -134.1(11) . . . . ?
Fe1 N2 C3 C8 45.0(13) . . . . ?
C2 N2 C3 C4 49.6(15) . . . . ?
Fe1 N2 C3 C4 -131.3(9) . . . . ?
C8 C3 C4 C5 0.6(17) . . . . ?
N2 C3 C4 C5 177.0(10) . . . . ?
C3 C4 C5 C6 -0.8(18) . . . . ?
C4 C5 C6 C7 0.6(18) . . . . ?
C4 C5 C6 C9 176.1(12) . . . . ?
C5 C6 C7 C8 -0.2(19) . . . . ?
C9 C6 C7 C8 -175.3(13) . . . . ?
C6 C7 C8 C3 0.0(19) . . . . ?
C4 C3 C8 C7 -0.2(17) . . . . ?
N2 C3 C8 C7 -176.7(10) . . . . ?
C5 C6 C9 C42 156(2) . . . . ?
C7 C6 C9 C42 -29(3) . . . . ?
C5 C6 C9 C43 29(2) . . . . ?
C7 C6 C9 C43 -156.1(18) . . . . ?
C5 C6 C9 C50 -86.0(19) . . . . ?
C7 C6 C9 C50 89(2) . . . . ?
N2 C2 C10 C11 -178.6(10) . . . . ?
C1 C2 C10 C11 1.3(15) . . . . ?
C2 C10 C11 C48 -1.5(16) . . . . ?
N1 C1 C12 C48 173.5(10) . . . . ?
C2 C1 C12 C48 -1.7(14) . . . . ?
C18 N3 C13 C14 18(2) . . . . ?
C18 N3 C13 C16 -161.3(11) . . . . ?
C16 C13 C14 C33 -1(2) . . . . ?
N3 C13 C14 C33 179.6(13) . . . . ?
C14 C13 C16 C17 1.0(19) . . . . ?
N3 C13 C16 C17 -179.8(12) . . . . ?
C13 C16 C17 C34 -1(2) . . . . ?
C13 N3 C18 C23 -152.5(11) . . . . ?
C13 N3 C18 C19 28.4(17) . . . . ?
N3 C18 C19 C20 -179.9(10) . . . . ?
C23 C18 C19 C20 0.9(15) . . . . ?
C18 C19 C20 C21 2.6(17) . . . . ?
C19 C20 C21 C22 -3.3(17) . . . . ?
C20 C21 C22 C23 0.5(15) . . . . ?
C21 C22 C23 C18 3.1(15) . . . . ?
C21 C22 C23 N4 -179.7(9) . . . . ?
N3 C18 C23 C22 177.1(9) . . . . ?
C19 C18 C23 C22 -3.7(14) . . . . ?
N3 C18 C23 N4 -0.2(14) . . . . ?
C19 C18 C23 N4 179.0(9) . . . . ?
C24 N4 C23 C22 -99.9(11) . . . . ?
C40 N4 C23 C22 42.7(13) . . . . ?
C24 N4 C23 C18 77.3(12) . . . . ?
C40 N4 C23 C18 -140.0(9) . . . . ?
C40 N4 C24 C25 -129.3(10) . . . . ?
C23 N4 C24 C25 11.7(14) . . . . ?
C40 N4 C24 C29 52.0(13) . . . . ?
C23 N4 C24 C29 -166.9(10) . . . . ?
C29 C24 C25 C26 -1.8(16) . . . . ?
N4 C24 C25 C26 179.6(10) . . . . ?
C24 C25 C26 C27 1.1(17) . . . . ?
C25 C26 C27 C28 -0.2(16) . . . . ?
C25 C26 C27 C30 179.5(10) . . . . ?
C26 C27 C28 C29 0.1(15) . . . . ?
C30 C27 C28 C29 -179.6(11) . . . . ?
C27 C28 C29 C24 -0.8(16) . . . . ?
C25 C24 C29 C28 1.6(15) . . . . ?
N4 C24 C29 C28 -179.8(9) . . . . ?
C28 C27 C30 C31 61.9(15) . . . . ?
C26 C27 C30 C31 -117.7(13) . . . . ?
C28 C27 C30 C32 -174.6(12) . . . . ?
C26 C27 C30 C32 5.8(16) . . . . ?
C28 C27 C30 C39 -55.9(15) . . . . ?
C26 C27 C30 C39 124.4(12) . . . . ?
C13 C14 C33 C34 2(2) . . . . ?
C14 C33 C34 C17 -2(2) . . . . ?
C14 C33 C34 C35 177.5(14) . . . . ?
C16 C17 C34 C33 2(2) . . . . ?
C16 C17 C34 C35 -177.7(12) . . . . ?
C33 C34 C35 C36 -106.5(15) . . . . ?
C17 C34 C35 C36 73.0(17) . . . . ?
C33 C34 C35 C37 12.9(19) . . . . ?
C17 C34 C35 C37 -167.6(12) . . . . ?
C33 C34 C35 C38 131.3(15) . . . . ?
C17 C34 C35 C38 -49.2(19) . . . . ?
C24 N4 C40 C41 27.9(13) . . . . ?
C23 N4 C40 C41 -114.5(11) . . . . ?
C24 N4 C40 C45 -152.8(9) . . . . ?
C23 N4 C40 C45 64.9(11) . . . . ?
C45 C40 C41 C49 -2.5(14) . . . . ?
N4 C40 C41 C49 176.8(9) . . . . ?
C41 C40 C45 C46 4.7(14) . . . . ?
N4 C40 C45 C46 -174.7(8) . . . . ?
C41 C40 C45 N1 -169.2(9) . . . . ?
N4 C40 C45 N1 11.4(13) . . . . ?
C1 N1 C45 C46 79.7(13) . . . . ?
Fe1 N1 C45 C46 -87.8(11) . . . . ?
C1 N1 C45 C40 -106.6(11) . . . . ?
Fe1 N1 C45 C40 85.9(10) . . . . ?
C40 C45 C46 C47 -4.1(15) . . . . ?
N1 C45 C46 C47 169.6(9) . . . . ?
C45 C46 C47 C49 1.5(16) . . . . ?
C1 C12 C48 C11 1.6(15) . . . . ?
C10 C11 C48 C12 0.1(16) . . . . ?
C46 C47 C49 C41 0.7(16) . . . . ?
C40 C41 C49 C47 -0.2(15) . . . . ?
C1S C2S C3S C3S 4(4) . . . 2_666 ?
